data_7012084
loop_
_publ_author_name
'Hill, Michael S.'
'Hitchcock, Peter B.'

_publ_section_title
;
 Synthesis of C2 and Cs symmetric zinc complexes supported by
 bis(phosphinimino)methyl ligands and their use in ring opening
 polymerisation catalysis
;
_journal_issue 24
_journal_name_full 'Journal of the Chemical Society, Dalton Transactions'
_journal_page_first 4694
_journal_paper_doi 10.1039/b207358g
_journal_year 2002
_chemical_compound_source 'synthesis as described'
_chemical_formula_moiety '(C40 H38 N2 P2).1/2(H2 O1)'
_chemical_formula_sum 'C40 H39 N2 O0.5 P2'
_chemical_formula_weight 617.67
_chemical_name_common '[MesNPPh2CH2PPh2NPh].1/2(H2O)'
_space_group_IT_number 43
_symmetry_cell_setting orthorhombic
_symmetry_Int_Tables_number 43
_symmetry_space_group_name_Hall 'F 2 -2d'
_symmetry_space_group_name_H-M 'F d d 2'
_atom_sites_solution_hydrogens geom
_atom_sites_solution_primary direct
_atom_sites_solution_secondary difmap
_audit_conform_dict_location ftp://ftp.iucr.org/pub/cif_core.dic
_audit_conform_dict_name cif_core.dic
_audit_conform_dict_version 2.2
_audit_creation_date 2002-05-23T10:16:16-00:00
_audit_creation_method 'WinGX routine CIF_UPDATE'
_cell_angle_alpha 90
_cell_angle_beta 90
_cell_angle_gamma 90
_cell_formula_units_Z 16
_cell_length_a 26.6838(6)
_cell_length_b 53.8252(14)
_cell_length_c 9.4022(2)
_cell_measurement_reflns_used 8347
_cell_measurement_temperature 173(2)
_cell_measurement_theta_max 25.028
_cell_measurement_theta_min 3.705
_cell_measurement_wavelength 0.71073
_cell_volume 13504.0(5)
_computing_cell_refinement 'HKL Scalepack (Otwinowski & Minor 1997)'
_computing_data_collection 'Collect (Nonius BV, 1997-2000)'
_computing_data_reduction 'HKL Denzo and Scalepack (Otwinowski & Minor 1997)'
_computing_molecular_graphics 'Ortep-3 for Windows (Farrugia, 1997)'
_computing_publication_material 'WinGX publication routines (Farrugia, 1999)'
_computing_structure_refinement 'SHELXL-97 (Sheldrick, 1997)'
_computing_structure_solution 'SHELXS-97 (Sheldrick, 1997)'
_diffrn_ambient_temperature 173(2)
_diffrn_measured_fraction_theta_full 0.925
_diffrn_measured_fraction_theta_max 0.925
_diffrn_measurement_device '95mm CCD camera on \k-goniostat'
_diffrn_measurement_device_type KappaCCD
_diffrn_measurement_method CCD
_diffrn_radiation_monochromator graphite
_diffrn_radiation_probe x-ray
_diffrn_radiation_type MoK\a
_diffrn_radiation_wavelength 0.71073
_diffrn_reflns_av_R_equivalents 0.0504
_diffrn_reflns_av_unetI/netI 0.0649
_diffrn_reflns_limit_h_max 22
_diffrn_reflns_limit_h_min -28
_diffrn_reflns_limit_k_max 64
_diffrn_reflns_limit_k_min -44
_diffrn_reflns_limit_l_max 11
_diffrn_reflns_limit_l_min -8
_diffrn_reflns_number 10024
_diffrn_reflns_theta_full 25.05
_diffrn_reflns_theta_max 25.05
_diffrn_reflns_theta_min 3.81
_exptl_absorpt_coefficient_mu 0.161
_exptl_absorpt_correction_type none
_exptl_crystal_colour colourless
_exptl_crystal_density_diffrn 1.215
_exptl_crystal_density_method 'not measured'
_exptl_crystal_description needle
_exptl_crystal_F_000 5232
_exptl_crystal_size_max 0.3
_exptl_crystal_size_mid 0.15
_exptl_crystal_size_min 0.15
_refine_diff_density_max 0.28
_refine_diff_density_min -0.218
_refine_diff_density_rms 0.041
_refine_ls_abs_structure_details 'Flack H D (1983), Acta Cryst. A39, 876-881'
_refine_ls_abs_structure_Flack 0.11(9)
_refine_ls_extinction_method none
_refine_ls_goodness_of_fit_ref 1.032
_refine_ls_hydrogen_treatment 'water H atom refined,others riding'
_refine_ls_matrix_type full
_refine_ls_number_parameters 416
_refine_ls_number_reflns 4977
_refine_ls_number_restraints 1
_refine_ls_restrained_S_all 1.032
_refine_ls_R_factor_all 0.0581
_refine_ls_R_factor_gt 0.0429
_refine_ls_shift/su_max 0
_refine_ls_shift/su_mean 0
_refine_ls_structure_factor_coef Fsqd
_refine_ls_weighting_details 'calc w=1/[\s^2^(Fo^2^)+(0.0380P)^2^+14.1620P] where P=(Fo^2^+2Fc^2^)/3'
_refine_ls_weighting_scheme calc
_refine_ls_wR_factor_gt 0.0883
_refine_ls_wR_factor_ref 0.0947
_reflns_number_gt 4217
_reflns_number_total 4977
_reflns_threshold_expression >2sigma(I)
_cod_data_source_file b207358g.txt
_cod_data_source_block msh2-(may2802)
_cod_original_sg_symbol_H-M Fdd2
_cod_database_code 7012084

loop_
_symmetry_equiv_pos_as_xyz
'x, y, z'
'-x, -y, z'
'-x+1/4, y+1/4, z+1/4'
'x+3/4, -y+3/4, z+1/4'
'x, y+1/2, z+1/2'
'-x, -y+1/2, z+1/2'
'-x+1/4, y+3/4, z+3/4'
'x+3/4, -y+5/4, z+3/4'
'x+1/2, y, z+1/2'
'-x+1/2, -y, z+1/2'
'-x+3/4, y+1/4, z+3/4'
'x+5/4, -y+3/4, z+3/4'
'x+1/2, y+1/2, z'
'-x+1/2, -y+1/2, z'
'-x+3/4, y+3/4, z+1/4'
'x+5/4, -y+5/4, z+1/4'

loop_
_atom_site_label
_atom_site_type_symbol
_atom_site_fract_x
_atom_site_fract_y
_atom_site_fract_z
_atom_site_U_iso_or_equiv
_atom_site_adp_type
_atom_site_occupancy
_atom_site_symmetry_multiplicity
_atom_site_calc_flag
_atom_site_refinement_flags
_atom_site_disorder_assembly
_atom_site_disorder_group
P1 P -0.18922(3) 0.195571(13) 0.12935(9) 0.0278(2) Uani 1 1 d . . .
P2 P -0.28236(3) 0.175875(14) 0.30847(9) 0.0315(2) Uani 1 1 d . . .
N1 N -0.17869(9) 0.22126(4) 0.0555(3) 0.0324(6) Uani 1 1 d . . .
N2 N -0.24873(9) 0.15391(5) 0.3578(3) 0.0343(7) Uani 1 1 d . . .
O O -0.25 0.25 -0.1150(4) 0.0616(11) Uani 1 2 d S . .
H1X H -0.2315(15) 0.2421(7) -0.047(5) 0.079(14) Uiso 1 1 d . . .
C1 C -0.24055(14) 0.20075(6) 0.2527(4) 0.0347(8) Uani 1 1 d . . .
H1A H -0.2263(12) 0.2079(6) 0.336(4) 0.037(9) Uiso 1 1 d . . .
H1B H -0.2608(13) 0.2132(6) 0.212(4) 0.045(10) Uiso 1 1 d . . .
C2 C -0.13609(13) 0.18311(5) 0.2251(4) 0.0338(8) Uani 1 1 d . . .
C3 C -0.13574(14) 0.17712(6) 0.3688(4) 0.0440(9) Uani 1 1 d . . .
H3 H -0.1658 0.178 0.4228 0.053 Uiso 1 1 calc R . .
C4 C -0.09107(18) 0.16982(6) 0.4333(5) 0.0583(12) Uani 1 1 d . . .
H4 H -0.0906 0.166 0.5319 0.07 Uiso 1 1 calc R . .
C5 C -0.04767(17) 0.16809(6) 0.3553(5) 0.0584(12) Uani 1 1 d . . .
H5 H -0.0175 0.1629 0.3998 0.07 Uiso 1 1 calc R . .
C6 C -0.04788(15) 0.17386(6) 0.2139(5) 0.0539(11) Uani 1 1 d . . .
H6 H -0.0178 0.1727 0.1604 0.065 Uiso 1 1 calc R . .
C7 C -0.09164(12) 0.18132(5) 0.1481(4) 0.0400(9) Uani 1 1 d . . .
H7 H -0.0914 0.1853 0.0496 0.048 Uiso 1 1 calc R . .
C8 C -0.20684(11) 0.17180(5) 0.0031(3) 0.0275(7) Uani 1 1 d . . .
C9 C -0.19485(11) 0.14689(5) 0.0254(3) 0.0312(7) Uani 1 1 d . . .
H9 H -0.18 0.1419 0.1125 0.037 Uiso 1 1 calc R . .
C10 C -0.20469(12) 0.12947(6) -0.0797(4) 0.0400(9) Uani 1 1 d . . .
H10 H -0.1963 0.1125 -0.0645 0.048 Uiso 1 1 calc R . .
C11 C -0.22657(13) 0.13663(6) -0.2061(4) 0.0451(9) Uani 1 1 d . . .
H11 H -0.2326 0.1247 -0.2786 0.054 Uiso 1 1 calc R . .
C12 C -0.23945(14) 0.16085(6) -0.2266(4) 0.0462(10) Uani 1 1 d . . .
H12 H -0.2553 0.1657 -0.3128 0.055 Uiso 1 1 calc R . .
C13 C -0.22972(12) 0.17850(6) -0.1235(4) 0.0380(8) Uani 1 1 d . . .
H13 H -0.2388 0.1953 -0.1395 0.046 Uiso 1 1 calc R . .
C14 C -0.32156(11) 0.17028(5) 0.1549(3) 0.0324(8) Uani 1 1 d . . .
C15 C -0.32047(12) 0.14709(6) 0.0903(4) 0.0353(8) Uani 1 1 d . . .
H15 H -0.3019 0.1339 0.132 0.042 Uiso 1 1 calc R . .
C16 C -0.34643(13) 0.14328(6) -0.0351(4) 0.0471(10) Uani 1 1 d . . .
H16 H -0.3457 0.1275 -0.0801 0.056 Uiso 1 1 calc R . .
C17 C -0.37345(14) 0.16250(7) -0.0946(4) 0.0545(11) Uani 1 1 d . . .
H17 H -0.3907 0.1599 -0.1818 0.065 Uiso 1 1 calc R . .
C18 C -0.37583(14) 0.18536(7) -0.0295(4) 0.0488(10) Uani 1 1 d . . .
H18 H -0.3953 0.1983 -0.0701 0.059 Uiso 1 1 calc R . .
C19 C -0.34987(12) 0.18927(6) 0.0948(4) 0.0397(9) Uani 1 1 d . . .
H19 H -0.3513 0.205 0.1399 0.048 Uiso 1 1 calc R . .
C20 C -0.32386(13) 0.19044(6) 0.4373(3) 0.0365(8) Uani 1 1 d . . .
C21 C -0.30489(16) 0.20595(6) 0.5431(4) 0.0503(10) Uani 1 1 d . . .
H21 H -0.2699 0.2092 0.5477 0.06 Uiso 1 1 calc R . .
C22 C -0.3370(2) 0.21662(7) 0.6416(5) 0.0678(13) Uani 1 1 d . . .
H22 H -0.3237 0.227 0.7142 0.081 Uiso 1 1 calc R . .
C23 C -0.3874(2) 0.21239(8) 0.6353(5) 0.0729(15) Uani 1 1 d . . .
H23 H -0.4091 0.2203 0.7014 0.088 Uiso 1 1 calc R . .
C24 C -0.40707(17) 0.19664(8) 0.5330(5) 0.0677(13) Uani 1 1 d . . .
H24 H -0.442 0.1934 0.53 0.081 Uiso 1 1 calc R . .
C25 C -0.37504(15) 0.18569(7) 0.4349(4) 0.0505(10) Uani 1 1 d . . .
H25 H -0.3883 0.1748 0.365 0.061 Uiso 1 1 calc R . .
C26 C -0.13124(11) 0.23295(5) 0.0402(4) 0.0294(7) Uani 1 1 d . . .
C27 C -0.11028(11) 0.24620(5) 0.1541(4) 0.0315(7) Uani 1 1 d . . .
C28 C -0.06432(12) 0.25817(5) 0.1339(4) 0.0374(8) Uani 1 1 d . . .
H28 H -0.0502 0.2672 0.2108 0.045 Uiso 1 1 calc R . .
C29 C -0.03865(12) 0.25733(6) 0.0068(4) 0.0382(9) Uani 1 1 d . . .
C30 C -0.06045(12) 0.24443(5) -0.1049(4) 0.0361(8) Uani 1 1 d . . .
H30 H -0.0434 0.2437 -0.1934 0.043 Uiso 1 1 calc R . .
C31 C -0.10656(12) 0.23250(5) -0.0914(3) 0.0317(8) Uani 1 1 d . . .
C32 C -0.13637(13) 0.24748(6) 0.2954(4) 0.0405(8) Uani 1 1 d . . .
H32A H -0.1721 0.2509 0.2806 0.061 Uiso 1 1 calc R . .
H32B H -0.1215 0.2608 0.3529 0.061 Uiso 1 1 calc R . .
H32C H -0.1326 0.2316 0.345 0.061 Uiso 1 1 calc R . .
C33 C 0.01138(14) 0.27043(7) -0.0122(5) 0.0584(11) Uani 1 1 d . . .
H33A H 0.0083 0.2832 -0.086 0.088 Uiso 0.5 1 calc PR . .
H33B H 0.0369 0.2583 -0.0405 0.088 Uiso 0.5 1 calc PR . .
H33C H 0.0212 0.2782 0.0777 0.088 Uiso 0.5 1 calc PR . .
H33D H 0.036 0.2633 0.0535 0.088 Uiso 0.5 1 calc PR . .
H33E H 0.0074 0.2882 0.008 0.088 Uiso 0.5 1 calc PR . .
H33F H 0.023 0.2682 -0.1103 0.088 Uiso 0.5 1 calc PR . .
C34 C -0.12889(13) 0.21887(6) -0.2166(4) 0.0435(9) Uani 1 1 d . . .
H34A H -0.1078 0.2215 -0.3006 0.065 Uiso 1 1 calc R . .
H34B H -0.1627 0.2252 -0.2353 0.065 Uiso 1 1 calc R . .
H34C H -0.1307 0.2011 -0.1951 0.065 Uiso 1 1 calc R . .
C35 C -0.26168(11) 0.13104(5) 0.4187(3) 0.0304(7) Uani 1 1 d . . .
C36 C -0.30703(12) 0.12570(6) 0.4870(4) 0.0341(8) Uani 1 1 d . . .
H36 H -0.3323 0.1381 0.4918 0.041 Uiso 1 1 calc R . .
C37 C -0.31574(12) 0.10268(6) 0.5476(4) 0.0389(8) Uani 1 1 d . . .
H37 H -0.3465 0.0997 0.5957 0.047 Uiso 1 1 calc R . .
C38 C -0.28027(13) 0.08399(6) 0.5391(4) 0.0407(8) Uani 1 1 d . . .
H38 H -0.2866 0.0681 0.5796 0.049 Uiso 1 1 calc R . .
C39 C -0.23575(14) 0.08880(6) 0.4712(4) 0.0406(9) Uani 1 1 d . . .
H39 H -0.2111 0.0761 0.4645 0.049 Uiso 1 1 calc R . .
C40 C -0.22623(12) 0.11188(6) 0.4125(3) 0.0366(8) Uani 1 1 d . . .
H40 H -0.195 0.1148 0.3669 0.044 Uiso 1 1 calc R . .

loop_
_atom_site_aniso_label
_atom_site_aniso_U_11
_atom_site_aniso_U_22
_atom_site_aniso_U_33
_atom_site_aniso_U_23
_atom_site_aniso_U_13
_atom_site_aniso_U_12
P1 0.0326(4) 0.0239(4) 0.0270(4) 0.0008(4) -0.0041(4) -0.0019(3)
P2 0.0377(5) 0.0278(4) 0.0289(5) -0.0009(4) 0.0048(4) -0.0002(4)
N1 0.0321(14) 0.0271(12) 0.0379(16) 0.0062(13) -0.0044(14) -0.0021(11)
N2 0.0348(15) 0.0324(14) 0.0356(17) 0.0003(12) 0.0033(13) 0.0013(11)
O 0.064(3) 0.079(3) 0.042(2) 0 0 0.033(2)
C1 0.043(2) 0.0285(17) 0.033(2) -0.0019(16) 0.0002(18) -0.0049(15)
C2 0.046(2) 0.0201(14) 0.035(2) -0.0033(14) -0.0113(18) -0.0021(14)
C3 0.054(2) 0.0393(18) 0.038(2) 0.0080(17) -0.015(2) -0.0093(16)
C4 0.090(3) 0.040(2) 0.045(3) 0.0122(18) -0.033(3) -0.010(2)
C5 0.060(3) 0.0333(19) 0.082(4) 0.008(2) -0.034(3) -0.0032(17)
C6 0.046(2) 0.041(2) 0.074(3) 0.006(2) -0.012(2) 0.0059(17)
C7 0.041(2) 0.0304(16) 0.049(2) -0.0016(16) -0.007(2) 0.0037(14)
C8 0.0268(17) 0.0303(15) 0.0255(19) 0.0024(14) -0.0005(14) -0.0052(13)
C9 0.0310(17) 0.0318(16) 0.031(2) 0.0015(14) -0.0058(15) 0.0009(14)
C10 0.0407(19) 0.0296(16) 0.050(2) -0.0085(16) -0.0088(18) -0.0007(15)
C11 0.053(2) 0.043(2) 0.039(2) -0.0124(17) -0.016(2) -0.0009(16)
C12 0.057(2) 0.047(2) 0.034(2) 0.0016(17) -0.0178(19) -0.0041(17)
C13 0.045(2) 0.0320(17) 0.037(2) 0.0007(16) -0.0077(18) -0.0054(15)
C14 0.0316(18) 0.0325(16) 0.033(2) 0.0042(15) 0.0052(17) -0.0012(13)
C15 0.0316(19) 0.0319(16) 0.042(2) 0.0008(15) 0.0024(17) -0.0043(14)
C16 0.046(2) 0.0402(19) 0.055(3) -0.0116(19) -0.005(2) -0.0102(17)
C17 0.050(2) 0.062(2) 0.051(3) -0.005(2) -0.015(2) -0.0104(19)
C18 0.050(2) 0.052(2) 0.045(3) 0.009(2) -0.008(2) 0.0109(18)
C19 0.045(2) 0.0386(18) 0.036(2) 0.0022(16) 0.0027(18) 0.0041(16)
C20 0.046(2) 0.0367(17) 0.0268(19) 0.0063(15) 0.0122(17) 0.0080(15)
C21 0.080(3) 0.0388(19) 0.032(2) -0.0038(17) 0.004(2) 0.0134(19)
C22 0.116(4) 0.051(2) 0.037(2) -0.003(2) 0.004(3) 0.028(3)
C23 0.109(4) 0.073(3) 0.037(3) 0.015(3) 0.030(3) 0.049(3)
C24 0.072(3) 0.069(3) 0.062(3) 0.028(3) 0.031(3) 0.029(2)
C25 0.062(3) 0.048(2) 0.041(2) 0.0081(18) 0.018(2) 0.0117(18)
C26 0.0300(18) 0.0235(14) 0.035(2) 0.0057(14) -0.0033(17) 0.0018(13)
C27 0.0320(17) 0.0242(14) 0.038(2) 0.0004(14) -0.0015(17) 0.0007(13)
C28 0.0385(19) 0.0313(17) 0.042(2) -0.0020(16) -0.0090(19) -0.0035(14)
C29 0.0334(19) 0.0320(16) 0.049(2) 0.0066(16) -0.0002(19) -0.0014(14)
C30 0.0355(19) 0.0377(16) 0.035(2) 0.0094(17) 0.0016(17) -0.0013(15)
C31 0.0366(19) 0.0274(15) 0.031(2) 0.0034(14) -0.0022(17) 0.0033(14)
C32 0.046(2) 0.0332(17) 0.042(2) -0.0070(16) 0.0025(19) -0.0032(14)
C33 0.046(2) 0.065(2) 0.064(3) 0.002(2) 0.007(2) -0.0192(19)
C34 0.047(2) 0.0450(19) 0.039(2) -0.0010(17) 0.0028(19) -0.0026(16)
C35 0.0350(19) 0.0309(16) 0.0254(18) -0.0020(14) -0.0043(15) -0.0016(14)
C36 0.037(2) 0.0342(16) 0.0312(19) -0.0011(15) 0.0014(17) 0.0020(14)
C37 0.0375(19) 0.0387(18) 0.040(2) 0.0001(17) 0.0033(18) -0.0058(15)
C38 0.056(2) 0.0332(17) 0.033(2) 0.0036(15) -0.004(2) -0.0032(16)
C39 0.048(2) 0.0352(18) 0.039(2) -0.0025(16) -0.0062(19) 0.0087(16)
C40 0.0353(19) 0.0403(18) 0.034(2) 0.0007(16) 0.0015(17) 0.0025(15)

loop_
_atom_type_symbol
_atom_type_description
_atom_type_scat_dispersion_real
_atom_type_scat_dispersion_imag
_atom_type_scat_source
C C 0.0033 0.0016 'International Tables Vol C Tables 4.2.6.8 and 6.1.1.4'
H H 0 0 'International Tables Vol C Tables 4.2.6.8 and 6.1.1.4'
N N 0.0061 0.0033 'International Tables Vol C Tables 4.2.6.8 and 6.1.1.4'
P P 0.1023 0.0942 'International Tables Vol C Tables 4.2.6.8 and 6.1.1.4'
O O 0.0106 0.006 'International Tables Vol C Tables 4.2.6.8 and 6.1.1.4'

loop_
_geom_angle_atom_site_label_1
_geom_angle_atom_site_label_2
_geom_angle_atom_site_label_3
_geom_angle
_geom_angle_site_symmetry_1
_geom_angle_site_symmetry_3
_geom_angle_publ_flag
N1 P1 C8 112.27(15) . . ?
N1 P1 C2 113.95(14) . . ?
C8 P1 C2 105.57(14) . . ?
N1 P1 C1 106.37(15) . . ?
C8 P1 C1 109.37(15) . . ?
C2 P1 C1 109.28(18) . . ?
N2 P2 C14 116.45(14) . . ?
N2 P2 C20 118.71(15) . . ?
C14 P2 C20 104.55(15) . . ?
N2 P2 C1 106.95(15) . . ?
C14 P2 C1 104.30(16) . . ?
C20 P2 C1 104.37(16) . . ?
C26 N1 P1 126.4(2) . . ?
C35 N2 P2 130.4(2) . . ?
P1 C1 P2 122.25(19) . . ?
C3 C2 C7 118.9(3) . . ?
C3 C2 P1 125.1(3) . . ?
C7 C2 P1 115.8(3) . . ?
C2 C3 C4 119.6(4) . . ?
C5 C4 C3 120.5(4) . . ?
C6 C5 C4 120.0(4) . . ?
C5 C6 C7 120.4(4) . . ?
C6 C7 C2 120.5(4) . . ?
C13 C8 C9 118.7(3) . . ?
C13 C8 P1 119.6(2) . . ?
C9 C8 P1 121.5(2) . . ?
C10 C9 C8 120.0(3) . . ?
C11 C10 C9 120.3(3) . . ?
C12 C11 C10 119.8(3) . . ?
C11 C12 C13 120.7(3) . . ?
C12 C13 C8 120.4(3) . . ?
C15 C14 C19 119.6(3) . . ?
C15 C14 P2 119.2(2) . . ?
C19 C14 P2 121.1(2) . . ?
C16 C15 C14 119.8(3) . . ?
C17 C16 C15 119.8(3) . . ?
C18 C17 C16 121.0(4) . . ?
C19 C18 C17 119.5(3) . . ?
C18 C19 C14 120.4(3) . . ?
C25 C20 C21 118.6(3) . . ?
C25 C20 P2 120.6(3) . . ?
C21 C20 P2 120.8(3) . . ?
C22 C21 C20 120.1(4) . . ?
C23 C22 C21 120.7(4) . . ?
C22 C23 C24 120.3(4) . . ?
C23 C24 C25 119.2(4) . . ?
C24 C25 C20 121.1(4) . . ?
C31 C26 C27 119.7(3) . . ?
C31 C26 N1 120.0(3) . . ?
C27 C26 N1 120.2(3) . . ?
C28 C27 C26 118.7(3) . . ?
C28 C27 C32 120.4(3) . . ?
C26 C27 C32 120.9(3) . . ?
C29 C28 C27 122.6(3) . . ?
C28 C29 C30 117.7(3) . . ?
C28 C29 C33 121.5(3) . . ?
C30 C29 C33 120.8(3) . . ?
C29 C30 C31 122.2(3) . . ?
C30 C31 C26 119.2(3) . . ?
C30 C31 C34 120.1(3) . . ?
C26 C31 C34 120.7(3) . . ?
C36 C35 C40 116.9(3) . . ?
C36 C35 N2 125.5(3) . . ?
C40 C35 N2 117.6(3) . . ?
C37 C36 C35 121.2(3) . . ?
C38 C37 C36 120.8(3) . . ?
C39 C38 C37 118.8(3) . . ?
C38 C39 C40 120.9(3) . . ?
C39 C40 C35 121.4(3) . . ?

loop_
_geom_bond_atom_site_label_1
_geom_bond_atom_site_label_2
_geom_bond_distance
_geom_bond_site_symmetry_2
_geom_bond_publ_flag
P1 N1 1.573(2) . ?
P1 C8 1.807(3) . ?
P1 C2 1.808(3) . ?
P1 C1 1.816(4) . ?
P2 N2 1.555(3) . ?
P2 C14 1.808(3) . ?
P2 C20 1.819(3) . ?
P2 C1 1.820(3) . ?
N1 C26 1.421(4) . ?
N2 C35 1.401(4) . ?
C2 C3 1.389(5) . ?
C2 C7 1.393(5) . ?
C3 C4 1.394(5) . ?
C4 C5 1.374(6) . ?
C5 C6 1.365(6) . ?
C6 C7 1.381(5) . ?
C8 C13 1.386(4) . ?
C8 C9 1.394(4) . ?
C9 C10 1.387(4) . ?
C10 C11 1.379(5) . ?
C11 C12 1.362(5) . ?
C12 C13 1.382(5) . ?
C14 C15 1.388(4) . ?
C14 C19 1.391(4) . ?
C15 C16 1.382(5) . ?
C16 C17 1.379(5) . ?
C17 C18 1.376(5) . ?
C18 C19 1.374(5) . ?
C20 C25 1.389(5) . ?
C20 C21 1.394(5) . ?
C21 C22 1.385(6) . ?
C22 C23 1.367(7) . ?
C23 C24 1.385(7) . ?
C24 C25 1.389(5) . ?
C26 C31 1.401(4) . ?
C26 C27 1.403(4) . ?
C27 C28 1.398(4) . ?
C27 C32 1.501(5) . ?
C28 C29 1.378(5) . ?
C29 C30 1.387(5) . ?
C29 C33 1.520(5) . ?
C30 C31 1.394(4) . ?
C31 C34 1.510(5) . ?
C35 C36 1.400(4) . ?
C35 C40 1.401(4) . ?
C36 C37 1.384(4) . ?
C37 C38 1.383(5) . ?
C38 C39 1.373(5) . ?
C39 C40 1.383(4) . ?
